data_7104972
loop_
_publ_author_name
'Latorre, Alfonso'
'Urbano, Antonio'
'Carre\~no, M Carmen'

_publ_section_title
;
 Dynamic kinetic resolution in the asymmetric synthesis of
 atropisomeric biaryl[4] and [5]helicene quinones.
;
_journal_issue 43
_journal_name_full 'Chemical communications (Cambridge, England)'
_journal_page_first 6652
_journal_page_last 6654
_journal_paper_doi 10.1039/b907653k
_journal_year 2009
_chemical_formula_sum 'C34 H26 O3'
_chemical_formula_weight 482.55
_chemical_name_systematic
;
?
;
_space_group_IT_number 1
_symmetry_cell_setting triclinic
_symmetry_space_group_name_Hall 'P 1'
_symmetry_space_group_name_H-M 'P 1'
_atom_sites_solution_hydrogens geom
_atom_sites_solution_primary direct
_atom_sites_solution_secondary difmap
_audit_creation_method SHELXL-97
_cell_angle_alpha 116.0420(10)
_cell_angle_beta 90.402(3)
_cell_angle_gamma 95.849(4)
_cell_formula_units_Z 2
_cell_length_a 10.1039(6)
_cell_length_b 11.6511(7)
_cell_length_c 11.8095(7)
_cell_measurement_reflns_used 19845
_cell_measurement_temperature 100(2)
_cell_measurement_theta_max 39.53
_cell_measurement_theta_min 2.80
_cell_volume 1240.50(13)
_computing_cell_refinement 'Bruker-Nonius Apex v1.0-22 2002'
_computing_data_collection 'Bruker-Nonius Apex v1.0-22 2002'
_computing_data_reduction 'SAINT+ Version 7.06A Bruker-Nonius, 2004'
_computing_molecular_graphics 'Shelxtl Version 6.12 (Sheldrick, 2001)'
_computing_publication_material 'Shelxtl Version 6.12 (Sheldrick, 2001)'
_computing_structure_refinement 'Shelxtl Version 6.12 (Sheldrick, 2001)'
_computing_structure_solution 'Shelxtl Version 6.12 (Sheldrick, 2001)'
_diffrn_ambient_temperature 100(2)
_diffrn_detector_area_resol_mean 512
_diffrn_detector_type '4K CCD area detector APEX II'
_diffrn_measured_fraction_theta_full 0.907
_diffrn_measured_fraction_theta_max 0.907
_diffrn_measurement_device_type 'Kappa 4-axis goniometer bruker-nonius'
_diffrn_measurement_method
;
Fullsphere data collection, phi and omega scans
;
_diffrn_radiation_monochromator 'Multilayer Montel 200 mirrors'
_diffrn_radiation_type MoK\a
_diffrn_radiation_wavelength 0.71073
_diffrn_reflns_av_R_equivalents 0.0000
_diffrn_reflns_av_sigmaI/netI 0.0385
_diffrn_reflns_limit_h_max 17
_diffrn_reflns_limit_h_min -17
_diffrn_reflns_limit_k_max 18
_diffrn_reflns_limit_k_min -20
_diffrn_reflns_limit_l_max 21
_diffrn_reflns_limit_l_min 0
_diffrn_reflns_number 22716
_diffrn_reflns_theta_full 39.53
_diffrn_reflns_theta_max 39.53
_diffrn_reflns_theta_min 2.80
_diffrn_source 'rotating anode X-ray tube'
_diffrn_source_current 70
_diffrn_source_power 50
_diffrn_source_size '3 mm x 0.3 mm fine focus'
_diffrn_source_type 'Bruker-Nonius FR 591'
_exptl_absorpt_coefficient_mu 0.081
_exptl_absorpt_correction_T_max 1.0000
_exptl_absorpt_correction_T_min 0.9883
_exptl_absorpt_correction_type empirical
_exptl_absorpt_process_details
;
TWINABS; Sheldrick, G. TWINABS (Version 1.05), Bruker Nonius scaling and
corrections for twinned crystals University of Goettingen, Germany, 2003.
;
_exptl_crystal_colour yellow
_exptl_crystal_density_diffrn 1.292
_exptl_crystal_density_method 'not measured'
_exptl_crystal_description Plate
_exptl_crystal_F_000 508
_exptl_crystal_size_max 0.30
_exptl_crystal_size_mid 0.10
_exptl_crystal_size_min 0.03
_refine_diff_density_max 0.692
_refine_diff_density_min -0.379
_refine_diff_density_rms 0.089
_refine_ls_abs_structure_details 'Flack H D (1983), Acta Cryst. A39, 876-881'
_refine_ls_abs_structure_Flack -0.5(6)
_refine_ls_extinction_method none
_refine_ls_goodness_of_fit_ref 1.033
_refine_ls_hydrogen_treatment noref
_refine_ls_matrix_type full
_refine_ls_number_parameters 672
_refine_ls_number_reflns 22716
_refine_ls_number_restraints 3
_refine_ls_restrained_S_all 1.033
_refine_ls_R_factor_all 0.0651
_refine_ls_R_factor_gt 0.0584
_refine_ls_shift/su_max 0.000
_refine_ls_shift/su_mean 0.000
_refine_ls_structure_factor_coef Fsqd
_refine_ls_weighting_details 'calc w=1/[\s^2^(Fo^2^)+(0.1162P)^2^+0.0176P] where P=(Fo^2^+2Fc^2^)/3'
_refine_ls_weighting_scheme calc
_refine_ls_wR_factor_gt 0.1599
_refine_ls_wR_factor_ref 0.1639
_reflns_number_gt 19845
_reflns_number_total 22716
_reflns_threshold_expression >2sigma(I)
_cod_data_source_file b907653k.txt
_cod_data_source_block p-ar-5t
_cod_depositor_comments
;
The following automatic conversions were performed:
'_symmetry_cell_setting' value 'Triclinic' changed to 'triclinic'
according to '/home/saulius/struct/CIF-dictionaries/cif_core.dic'
dictionary named 'cif_core.dic' version 2.4.1 from 2010-06-29.

Automatic conversion script
Id: cif_fix_enum 1527 2010-12-29 10:47:43Z saulius 
;
_cod_original_sg_symbol_H-M P1
_cod_database_code 7104972

loop_
_symmetry_equiv_pos_as_xyz
'x, y, z'

loop_
_atom_site_label
_atom_site_type_symbol
_atom_site_fract_x
_atom_site_fract_y
_atom_site_fract_z
_atom_site_U_iso_or_equiv
_atom_site_adp_type
_atom_site_occupancy
_atom_site_symmetry_multiplicity
_atom_site_calc_flag
_atom_site_refinement_flags
_atom_site_disorder_assembly
_atom_site_disorder_group
C1A C 0.07817(14) 0.69591(12) 0.79506(10) 0.00984(19) Uani 1 1 d . . .
O1A O 0.01831(13) 0.65896(10) 0.96905(9) 0.0159(2) Uani 1 1 d . . .
C2A C 0.09495(15) 0.62716(13) 0.86639(11) 0.0121(2) Uani 1 1 d . . .
O2A O 0.0555(2) 1.28507(14) 0.91410(15) 0.0335(3) Uani 1 1 d . . .
C3A C 0.18315(17) 0.53535(14) 0.83408(12) 0.0162(2) Uani 1 1 d . . .
H3A H 0.1938 0.4907 0.8836 0.019 Uiso 1 1 calc R . .
O3A O 0.33120(11) 0.88503(11) 0.76871(9) 0.01467(18) Uani 1 1 d . . .
C4A C 0.25580(17) 0.51006(14) 0.72729(12) 0.0160(2) Uani 1 1 d . . .
H4A H 0.3186 0.4494 0.7058 0.019 Uiso 1 1 calc R . .
C5A C 0.23829(15) 0.57148(13) 0.65188(11) 0.0128(2) Uani 1 1 d . . .
C6A C 0.30956(16) 0.53924(14) 0.53229(12) 0.0155(2) Uani 1 1 d . . .
H6A1 H 0.3513 0.4592 0.5092 0.019 Uiso 1 1 calc R . .
H6A2 H 0.3807 0.6095 0.5449 0.019 Uiso 1 1 calc R . .
C7A C 0.20962(16) 0.52144(14) 0.42694(11) 0.0150(2) Uani 1 1 d . . .
H7A1 H 0.2567 0.5075 0.3495 0.018 Uiso 1 1 calc R . .
H7A2 H 0.1444 0.4450 0.4078 0.018 Uiso 1 1 calc R . .
C8A C 0.13816(15) 0.63917(13) 0.46753(11) 0.0128(2) Uani 1 1 d . . .
C9A C 0.07971(17) 0.67012(15) 0.36796(11) 0.0166(2) Uani 1 1 d . . .
H9A1 H 0.0564 0.5898 0.2895 0.020 Uiso 1 1 calc R . .
H9A2 H 0.1463 0.7266 0.3487 0.020 Uiso 1 1 calc R . .
C10A C -0.04503(16) 0.73759(16) 0.41437(12) 0.0171(3) Uani 1 1 d . . .
H10A H -0.0791 0.7642 0.3518 0.020 Uiso 1 1 calc R . .
H10B H -0.1155 0.6779 0.4247 0.020 Uiso 1 1 calc R . .
C11A C -0.01010(15) 0.85397(14) 0.53900(11) 0.0133(2) Uani 1 1 d . . .
C12A C -0.06374(17) 0.96886(16) 0.56906(13) 0.0175(3) Uani 1 1 d . . .
H12A H -0.1267 0.9736 0.5116 0.021 Uiso 1 1 calc R . .
C13A C -0.02595(18) 1.07636(15) 0.68216(13) 0.0180(3) Uani 1 1 d . . .
H13A H -0.0676 1.1524 0.7048 0.022 Uiso 1 1 calc R . .
C14A C 0.07361(16) 1.07227(13) 0.76247(12) 0.0135(2) Uani 1 1 d . . .
C15A C 0.11298(19) 1.18896(15) 0.88304(14) 0.0192(3) Uani 1 1 d . . .
C16A C 0.22200(18) 1.18672(15) 0.96647(13) 0.0181(3) Uani 1 1 d . . .
C17A C 0.28665(16) 1.08167(14) 0.92902(12) 0.0160(2) Uani 1 1 d . . .
H17A H 0.3565 1.0815 0.9832 0.019 Uiso 1 1 calc R . .
C18A C 0.25359(14) 0.96650(12) 0.80714(11) 0.0115(2) Uani 1 1 d . . .
C19A C 0.13226(14) 0.95879(13) 0.73127(11) 0.01058(19) Uani 1 1 d . . .
C20A C 0.08280(14) 0.84551(12) 0.62379(10) 0.01053(19) Uani 1 1 d . . .
C21A C 0.12650(14) 0.71763(12) 0.59220(10) 0.01039(19) Uani 1 1 d . . .
C22A C 0.14920(13) 0.66584(12) 0.68483(10) 0.00941(18) Uani 1 1 d . . .
C23A C 0.0262(2) 0.58863(18) 1.04089(15) 0.0246(3) Uani 1 1 d . . .
H23A H 0.0025 0.4967 0.9860 0.037 Uiso 1 1 calc R . .
H23B H -0.0357 0.6176 1.1088 0.037 Uiso 1 1 calc R . .
H23C H 0.1173 0.6031 1.0774 0.037 Uiso 1 1 calc R . .
C24A C 0.2539(2) 1.30347(18) 1.09045(16) 0.0284(4) Uani 1 1 d . . .
H24A H 0.3180 1.2855 1.1415 0.043 Uiso 1 1 calc R . .
H24B H 0.1721 1.3253 1.1354 0.043 Uiso 1 1 calc R . .
H24C H 0.2924 1.3758 1.0753 0.043 Uiso 1 1 calc R . .
C25A C -0.01025(14) 0.80053(12) 0.84629(10) 0.01004(19) Uani 1 1 d . . .
C26A C 0.02958(15) 0.90628(13) 0.95917(11) 0.0119(2) Uani 1 1 d . . .
H26A H 0.1101 0.9086 1.0026 0.014 Uiso 1 1 calc R . .
C27A C -0.04613(16) 1.01111(14) 1.01178(12) 0.0146(2) Uani 1 1 d . . .
H27A H -0.0166 1.0826 1.0897 0.017 Uiso 1 1 calc R . .
C28A C -0.16191(16) 1.00958(14) 0.95041(13) 0.0150(2) Uani 1 1 d . . .
H28A H -0.2101 1.0822 0.9836 0.018 Uiso 1 1 calc R . .
C29A C -0.21088(15) 0.90020(14) 0.83741(12) 0.0133(2) Uani 1 1 d . . .
C30A C -0.33505(17) 0.89338(17) 0.77753(15) 0.0191(3) Uani 1 1 d . . .
H30A H -0.3861 0.9639 0.8123 0.023 Uiso 1 1 calc R . .
C31A C -0.38297(18) 0.78595(18) 0.66945(17) 0.0226(3) Uani 1 1 d . . .
H31A H -0.4663 0.7830 0.6299 0.027 Uiso 1 1 calc R . .
C32A C -0.30844(17) 0.68004(17) 0.61718(15) 0.0204(3) Uani 1 1 d . . .
H32A H -0.3421 0.6060 0.5427 0.024 Uiso 1 1 calc R . .
C33A C -0.18716(15) 0.68365(14) 0.67368(12) 0.0143(2) Uani 1 1 d . . .
H33A H -0.1379 0.6119 0.6379 0.017 Uiso 1 1 calc R . .
C34A C -0.13521(14) 0.79363(13) 0.78497(11) 0.01091(19) Uani 1 1 d . . .
C1B C 0.63531(14) 0.17663(12) 0.27218(10) 0.01044(19) Uani 1 1 d . . .
O1B O 0.59353(13) 0.22329(11) 0.10124(10) 0.0176(2) Uani 1 1 d . . .
C2B C 0.67096(15) 0.25253(14) 0.20862(12) 0.0138(2) Uani 1 1 d . . .
O2B O 0.47166(16) -0.42345(12) 0.10876(13) 0.0267(3) Uani 1 1 d . . .
C3B C 0.77588(18) 0.35047(15) 0.25398(14) 0.0186(3) Uani 1 1 d . . .
H3B H 0.7991 0.4004 0.2100 0.022 Uiso 1 1 calc R . .
O3B O 0.83969(11) -0.01707(11) 0.28806(9) 0.01492(18) Uani 1 1 d . . .
C4B C 0.84667(17) 0.37436(15) 0.36541(13) 0.0176(3) Uani 1 1 d . . .
H4B H 0.9184 0.4416 0.3973 0.021 Uiso 1 1 calc R . .
C5B C 0.81491(14) 0.30240(13) 0.43063(12) 0.0127(2) Uani 1 1 d . . .
C6B C 0.88763(16) 0.33183(14) 0.55316(12) 0.0155(2) Uani 1 1 d . . .
H6B1 H 0.9438 0.4157 0.5842 0.019 Uiso 1 1 calc R . .
H6B2 H 0.9462 0.2646 0.5408 0.019 Uiso 1 1 calc R . .
C7B C 0.78603(17) 0.33627(14) 0.64870(12) 0.0165(2) Uani 1 1 d . . .
H7B1 H 0.8322 0.3491 0.7283 0.020 Uiso 1 1 calc R . .
H7B2 H 0.7335 0.4091 0.6674 0.020 Uiso 1 1 calc R . .
C8B C 0.69499(15) 0.21199(14) 0.59560(11) 0.0139(2) Uani 1 1 d . . .
C9B C 0.62896(18) 0.16924(16) 0.68624(12) 0.0189(3) Uani 1 1 d . . .
H9B1 H 0.6219 0.2449 0.7680 0.023 Uiso 1 1 calc R . .
H9B2 H 0.6834 0.1108 0.7013 0.023 Uiso 1 1 calc R . .
C10B C 0.49017(17) 0.09986(16) 0.63237(12) 0.0186(3) Uani 1 1 d . . .
H10C H 0.4492 0.0660 0.6892 0.022 Uiso 1 1 calc R . .
H10D H 0.4326 0.1606 0.6253 0.022 Uiso 1 1 calc R . .
C11B C 0.50189(15) -0.00909(14) 0.50413(11) 0.0132(2) Uani 1 1 d . . .
C12B C 0.42228(16) -0.12622(15) 0.46464(12) 0.0164(2) Uani 1 1 d . . .
H12B H 0.3572 -0.1366 0.5181 0.020 Uiso 1 1 calc R . .
C13B C 0.43690(16) -0.22819(15) 0.34801(13) 0.0159(2) Uani 1 1 d . . .
H13B H 0.3786 -0.3060 0.3196 0.019 Uiso 1 1 calc R . .
C14B C 0.53793(15) -0.21533(13) 0.27311(12) 0.0127(2) Uani 1 1 d . . .
C15B C 0.55074(17) -0.32539(14) 0.14805(13) 0.0164(2) Uani 1 1 d . . .
C16B C 0.66058(17) -0.31329(14) 0.06965(12) 0.0160(2) Uani 1 1 d . . .
C17B C 0.74987(16) -0.20759(14) 0.11648(12) 0.0148(2) Uani 1 1 d . . .
H17B H 0.8206 -0.2019 0.0659 0.018 Uiso 1 1 calc R . .
C18B C 0.74327(14) -0.09980(13) 0.24288(11) 0.0113(2) Uani 1 1 d . . .
C19B C 0.62305(13) -0.09954(12) 0.31445(10) 0.01005(19) Uani 1 1 d . . .
C20B C 0.59855(14) 0.00875(12) 0.42601(10) 0.01036(19) Uani 1 1 d . . .
C21B C 0.67074(14) 0.13991(12) 0.46868(10) 0.01052(19) Uani 1 1 d . . .
C22B C 0.70815(13) 0.20206(12) 0.38496(11) 0.01014(18) Uani 1 1 d . . .
C23B C 0.6163(2) 0.30592(19) 0.04192(16) 0.0255(3) Uani 1 1 d . . .
H23D H 0.6059 0.3943 0.1026 0.038 Uiso 1 1 calc R . .
H23E H 0.5517 0.2782 -0.0300 0.038 Uiso 1 1 calc R . .
H23F H 0.7068 0.3022 0.0123 0.038 Uiso 1 1 calc R . .
C24B C 0.6662(2) -0.42142(17) -0.05991(15) 0.0260(4) Uani 1 1 d . . .
H24D H 0.5793 -0.4407 -0.1057 0.039 Uiso 1 1 calc R . .
H24E H 0.6885 -0.4980 -0.0527 0.039 Uiso 1 1 calc R . .
H24F H 0.7345 -0.3962 -0.1058 0.039 Uiso 1 1 calc R . .
C25B C 0.52255(14) 0.07223(12) 0.21261(10) 0.01024(19) Uani 1 1 d . . .
C26B C 0.53786(15) -0.02881(13) 0.09671(11) 0.0124(2) Uani 1 1 d . . .
H26B H 0.6177 -0.0276 0.0551 0.015 Uiso 1 1 calc R . .
C27B C 0.43774(15) -0.13384(14) 0.03869(11) 0.0145(2) Uani 1 1 d . . .
H27B H 0.4502 -0.2017 -0.0415 0.017 Uiso 1 1 calc R . .
C28B C 0.32278(15) -0.13782(14) 0.09795(12) 0.0145(2) Uani 1 1 d . . .
H28B H 0.2586 -0.2117 0.0617 0.017 Uiso 1 1 calc R . .
C29B C 0.29841(14) -0.03226(13) 0.21342(11) 0.0123(2) Uani 1 1 d . . .
C30B C 0.17500(16) -0.02970(15) 0.26985(13) 0.0168(2) Uani 1 1 d . . .
H30B H 0.1086 -0.1016 0.2325 0.020 Uiso 1 1 calc R . .
C31B C 0.14990(16) 0.07528(16) 0.37790(14) 0.0198(3) Uani 1 1 d . . .
H31B H 0.0662 0.0761 0.4143 0.024 Uiso 1 1 calc R . .
C32B C 0.24831(17) 0.18196(16) 0.43485(14) 0.0191(3) Uani 1 1 d . . .
H32B H 0.2303 0.2545 0.5094 0.023 Uiso 1 1 calc R . .
C33B C 0.37013(15) 0.18186(14) 0.38337(12) 0.0142(2) Uani 1 1 d . . .
H33B H 0.4358 0.2539 0.4233 0.017 Uiso 1 1 calc R . .
C34B C 0.39863(13) 0.07511(12) 0.27112(11) 0.01037(19) Uani 1 1 d . . .

loop_
_atom_site_aniso_label
_atom_site_aniso_U_11
_atom_site_aniso_U_22
_atom_site_aniso_U_33
_atom_site_aniso_U_23
_atom_site_aniso_U_13
_atom_site_aniso_U_12
C1A 0.0129(5) 0.0082(5) 0.0077(3) 0.0027(3) 0.0012(3) 0.0023(4)
O1A 0.0260(6) 0.0137(4) 0.0120(3) 0.0082(3) 0.0065(3) 0.0071(4)
C2A 0.0171(6) 0.0102(5) 0.0088(4) 0.0037(3) 0.0006(4) 0.0035(4)
O2A 0.0462(10) 0.0136(6) 0.0348(7) 0.0033(5) -0.0018(6) 0.0131(6)
C3A 0.0230(7) 0.0132(6) 0.0135(4) 0.0056(4) 0.0024(4) 0.0087(5)
O3A 0.0123(4) 0.0132(4) 0.0158(4) 0.0037(3) 0.0008(3) 0.0026(3)
C4A 0.0201(7) 0.0120(6) 0.0149(5) 0.0036(4) 0.0017(4) 0.0086(5)
C5A 0.0132(5) 0.0104(5) 0.0120(4) 0.0021(4) 0.0019(4) 0.0035(4)
C6A 0.0152(6) 0.0128(6) 0.0150(5) 0.0024(4) 0.0049(4) 0.0042(4)
C7A 0.0172(6) 0.0114(5) 0.0108(4) -0.0002(4) 0.0039(4) 0.0010(4)
C8A 0.0140(6) 0.0119(5) 0.0087(4) 0.0016(4) 0.0012(3) -0.0006(4)
C9A 0.0194(6) 0.0201(6) 0.0087(4) 0.0052(4) 0.0008(4) 0.0002(5)
C10A 0.0172(6) 0.0214(7) 0.0101(4) 0.0053(4) -0.0022(4) -0.0004(5)
C11A 0.0132(6) 0.0170(6) 0.0107(4) 0.0073(4) -0.0002(4) 0.0010(4)
C12A 0.0189(7) 0.0215(7) 0.0162(5) 0.0113(5) 0.0009(4) 0.0055(5)
C13A 0.0220(7) 0.0166(6) 0.0192(5) 0.0103(5) 0.0026(5) 0.0075(5)
C14A 0.0167(6) 0.0110(5) 0.0140(4) 0.0061(4) 0.0026(4) 0.0037(4)
C15A 0.0264(8) 0.0097(6) 0.0195(5) 0.0046(4) 0.0022(5) 0.0026(5)
C16A 0.0219(7) 0.0120(6) 0.0146(5) 0.0013(4) 0.0008(4) -0.0008(5)
C17A 0.0171(6) 0.0128(6) 0.0125(4) 0.0014(4) -0.0012(4) -0.0016(5)
C18A 0.0130(5) 0.0097(5) 0.0100(4) 0.0031(3) 0.0010(3) 0.0000(4)
C19A 0.0126(5) 0.0098(5) 0.0093(4) 0.0042(3) 0.0015(3) 0.0013(4)
C20A 0.0118(5) 0.0112(5) 0.0089(4) 0.0046(3) 0.0013(3) 0.0015(4)
C21A 0.0111(5) 0.0101(5) 0.0081(4) 0.0026(3) 0.0009(3) -0.0004(4)
C22A 0.0100(5) 0.0081(5) 0.0082(3) 0.0017(3) 0.0010(3) 0.0018(4)
C23A 0.0414(11) 0.0221(7) 0.0194(6) 0.0155(5) 0.0110(6) 0.0119(7)
C24A 0.0326(10) 0.0157(7) 0.0214(6) -0.0051(5) -0.0029(6) -0.0010(6)
C25A 0.0118(5) 0.0094(5) 0.0086(4) 0.0034(3) 0.0024(3) 0.0021(4)
C26A 0.0155(6) 0.0103(5) 0.0093(4) 0.0036(3) 0.0014(4) 0.0021(4)
C27A 0.0186(6) 0.0114(5) 0.0118(4) 0.0030(4) 0.0053(4) 0.0038(4)
C28A 0.0164(6) 0.0117(6) 0.0173(5) 0.0058(4) 0.0067(4) 0.0057(5)
C29A 0.0116(5) 0.0146(6) 0.0165(5) 0.0089(4) 0.0041(4) 0.0040(4)
C30A 0.0131(6) 0.0198(7) 0.0266(6) 0.0116(5) 0.0026(5) 0.0044(5)
C31A 0.0138(7) 0.0250(8) 0.0298(7) 0.0132(6) -0.0042(5) 0.0013(6)
C32A 0.0149(6) 0.0209(7) 0.0224(6) 0.0076(5) -0.0049(5) -0.0018(5)
C33A 0.0127(6) 0.0138(6) 0.0142(4) 0.0045(4) -0.0005(4) 0.0002(4)
C34A 0.0109(5) 0.0108(5) 0.0119(4) 0.0056(4) 0.0023(3) 0.0016(4)
C1B 0.0116(5) 0.0097(5) 0.0097(4) 0.0042(3) 0.0020(3) 0.0000(4)
O1B 0.0235(6) 0.0182(5) 0.0150(4) 0.0114(4) -0.0009(4) 0.0001(4)
C2B 0.0157(6) 0.0136(6) 0.0138(4) 0.0079(4) 0.0017(4) 0.0000(4)
O2B 0.0296(7) 0.0120(5) 0.0289(6) 0.0020(4) 0.0053(5) -0.0064(5)
C3B 0.0219(7) 0.0162(6) 0.0193(5) 0.0105(5) 0.0021(5) -0.0041(5)
O3B 0.0108(4) 0.0155(5) 0.0159(4) 0.0050(3) 0.0020(3) -0.0007(3)
C4B 0.0175(7) 0.0143(6) 0.0193(5) 0.0071(4) 0.0004(4) -0.0046(5)
C5B 0.0111(5) 0.0105(5) 0.0138(4) 0.0033(4) 0.0007(4) -0.0008(4)
C6B 0.0136(6) 0.0127(6) 0.0148(4) 0.0020(4) -0.0018(4) -0.0023(4)
C7B 0.0199(7) 0.0125(6) 0.0113(4) 0.0005(4) 0.0002(4) -0.0005(5)
C8B 0.0170(6) 0.0139(5) 0.0085(4) 0.0027(4) 0.0014(4) 0.0019(4)
C9B 0.0243(7) 0.0219(7) 0.0087(4) 0.0056(4) 0.0027(4) -0.0002(5)
C10B 0.0206(7) 0.0221(7) 0.0112(4) 0.0057(4) 0.0067(4) 0.0014(5)
C11B 0.0135(6) 0.0154(6) 0.0107(4) 0.0060(4) 0.0034(4) 0.0005(4)
C12B 0.0164(6) 0.0184(6) 0.0159(5) 0.0097(4) 0.0051(4) -0.0011(5)
C13B 0.0156(6) 0.0142(6) 0.0184(5) 0.0085(4) 0.0039(4) -0.0022(5)
C14B 0.0142(6) 0.0094(5) 0.0141(4) 0.0051(4) 0.0024(4) -0.0006(4)
C15B 0.0193(7) 0.0095(5) 0.0176(5) 0.0039(4) 0.0023(4) -0.0004(5)
C16B 0.0207(7) 0.0099(5) 0.0140(4) 0.0022(4) 0.0037(4) 0.0016(5)
C17B 0.0171(6) 0.0119(6) 0.0133(4) 0.0034(4) 0.0049(4) 0.0021(4)
C18B 0.0111(5) 0.0110(5) 0.0116(4) 0.0047(4) 0.0027(3) 0.0023(4)
C19B 0.0106(5) 0.0095(5) 0.0098(4) 0.0043(3) 0.0018(3) -0.0002(4)
C20B 0.0114(5) 0.0110(5) 0.0088(4) 0.0046(3) 0.0016(3) 0.0009(4)
C21B 0.0115(5) 0.0101(5) 0.0087(4) 0.0031(3) 0.0015(3) 0.0006(4)
C22B 0.0097(5) 0.0094(5) 0.0101(4) 0.0032(3) 0.0016(3) 0.0004(4)
C23B 0.0334(10) 0.0282(8) 0.0249(6) 0.0211(6) 0.0026(6) 0.0028(7)
C24B 0.0358(10) 0.0137(7) 0.0183(6) -0.0016(5) 0.0061(6) -0.0003(6)
C25B 0.0115(5) 0.0099(5) 0.0092(4) 0.0042(3) 0.0005(3) 0.0009(4)
C26B 0.0144(6) 0.0131(5) 0.0089(4) 0.0042(4) 0.0015(3) 0.0016(4)
C27B 0.0165(6) 0.0129(5) 0.0105(4) 0.0019(4) -0.0016(4) 0.0016(4)
C28B 0.0157(6) 0.0118(5) 0.0126(4) 0.0028(4) -0.0031(4) -0.0009(4)
C29B 0.0113(5) 0.0120(5) 0.0122(4) 0.0046(4) -0.0011(4) -0.0004(4)
C30B 0.0119(6) 0.0160(6) 0.0194(5) 0.0058(5) 0.0012(4) -0.0026(5)
C31B 0.0122(6) 0.0213(7) 0.0211(6) 0.0053(5) 0.0050(5) 0.0000(5)
C32B 0.0141(6) 0.0180(7) 0.0185(5) 0.0017(5) 0.0050(4) 0.0022(5)
C33B 0.0121(6) 0.0121(5) 0.0138(4) 0.0015(4) 0.0021(4) 0.0018(4)
C34B 0.0093(5) 0.0094(5) 0.0109(4) 0.0032(3) 0.0006(3) 0.0006(4)

loop_
_atom_type_symbol
_atom_type_description
_atom_type_scat_dispersion_real
_atom_type_scat_dispersion_imag
_atom_type_scat_source
C C 0.0033 0.0016 'International Tables Vol C Tables 4.2.6.8 and 6.1.1.4'
H H 0.0000 0.0000 'International Tables Vol C Tables 4.2.6.8 and 6.1.1.4'
O O 0.0106 0.0060 'International Tables Vol C Tables 4.2.6.8 and 6.1.1.4'

loop_
_geom_angle_atom_site_label_1
_geom_angle_atom_site_label_2
_geom_angle_atom_site_label_3
_geom_angle
_geom_angle_site_symmetry_1
_geom_angle_site_symmetry_3
_geom_angle_publ_flag
C22A C1A C2A 118.75(12) . . ?
C22A C1A C25A 124.59(10) . . ?
C2A C1A C25A 116.60(10) . . ?
C2A O1A C23A 117.38(12) . . ?
O1A C2A C3A 123.29(11) . . ?
O1A C2A C1A 114.88(12) . . ?
C3A C2A C1A 121.83(11) . . ?
C2A C3A C4A 118.56(12) . . ?
C5A C4A C3A 121.41(13) . . ?
C4A C5A C22A 120.25(12) . . ?
C4A C5A C6A 121.95(13) . . ?
C22A C5A C6A 117.78(12) . . ?
C5A C6A C7A 109.03(12) . . ?
C8A C7A C6A 109.47(10) . . ?
C21A C8A C7A 121.03(12) . . ?
C21A C8A C9A 120.06(13) . . ?
C7A C8A C9A 118.91(11) . . ?
C8A C9A C10A 110.00(11) . . ?
C11A C10A C9A 109.01(12) . . ?
C12A C11A C20A 120.26(12) . . ?
C12A C11A C10A 121.60(12) . . ?
C20A C11A C10A 118.11(13) . . ?
C13A C12A C11A 120.60(13) . . ?
C12A C13A C14A 119.67(14) . . ?
C13A C14A C19A 120.33(12) . . ?
C13A C14A C15A 118.73(13) . . ?
C19A C14A C15A 120.91(13) . . ?
O2A C15A C16A 120.21(15) . . ?
O2A C15A C14A 120.82(16) . . ?
C16A C15A C14A 118.96(13) . . ?
C17A C16A C15A 119.35(12) . . ?
C17A C16A C24A 123.23(16) . . ?
C15A C16A C24A 117.42(15) . . ?
C16A C17A C18A 122.83(14) . . ?
O3A C18A C17A 119.03(13) . . ?
O3A C18A C19A 122.27(11) . . ?
C17A C18A C19A 118.54(12) . . ?
C14A C19A C20A 119.77(12) . . ?
C14A C19A C18A 117.78(11) . . ?
C20A C19A C18A 122.19(12) . . ?
C11A C20A C19A 118.61(12) . . ?
C11A C20A C21A 117.72(11) . . ?
C19A C20A C21A 123.63(11) . . ?
C8A C21A C20A 116.86(11) . . ?
C8A C21A C22A 117.98(12) . . ?
C20A C21A C22A 125.02(10) . . ?
C1A C22A C5A 119.10(11) . . ?
C1A C22A C21A 123.97(11) . . ?
C5A C22A C21A 116.62(10) . . ?
C26A C25A C34A 119.06(12) . . ?
C26A C25A C1A 118.27(12) . . ?
C34A C25A C1A 122.65(11) . . ?
C25A C26A C27A 121.74(13) . . ?
C28A C27A C26A 119.90(12) . . ?
C27A C28A C29A 120.55(13) . . ?
C30A C29A C28A 121.26(14) . . ?
C30A C29A C34A 119.20(13) . . ?
C28A C29A C34A 119.51(13) . . ?
C31A C30A C29A 120.88(15) . . ?
C30A C31A C32A 120.13(15) . . ?
C33A C32A C31A 120.34(14) . . ?
C32A C33A C34A 120.63(14) . . ?
C33A C34A C29A 118.82(12) . . ?
C33A C34A C25A 122.15(12) . . ?
C29A C34A C25A 119.03(11) . . ?
C2B C1B C22B 119.00(12) . . ?
C2B C1B C25B 116.55(11) . . ?
C22B C1B C25B 124.44(11) . . ?
C2B O1B C23B 117.27(13) . . ?
O1B C2B C3B 123.15(12) . . ?
O1B C2B C1B 115.34(12) . . ?
C3B C2B C1B 121.51(12) . . ?
C2B C3B C4B 118.76(12) . . ?
C5B C4B C3B 121.56(13) . . ?
C4B C5B C22B 120.10(12) . . ?
C4B C5B C6B 121.39(12) . . ?
C22B C5B C6B 118.45(12) . . ?
C5B C6B C7B 108.70(12) . . ?
C8B C7B C6B 109.17(11) . . ?
C21B C8B C9B 120.26(13) . . ?
C21B C8B C7B 121.53(12) . . ?
C9B C8B C7B 118.21(11) . . ?
C8B C9B C10B 109.90(11) . . ?
C11B C10B C9B 108.94(13) . . ?
C12B C11B C20B 120.56(12) . . ?
C12B C11B C10B 121.04(12) . . ?
C20B C11B C10B 118.37(12) . . ?
C13B C12B C11B 120.84(12) . . ?
C12B C13B C14B 119.43(13) . . ?
C13B C14B C19B 120.27(12) . . ?
C13B C14B C15B 118.43(13) . . ?
C19B C14B C15B 121.28(12) . . ?
O2B C15B C16B 120.17(13) . . ?
O2B C15B C14B 121.29(14) . . ?
C16B C15B C14B 118.53(12) . . ?
C17B C16B C15B 119.37(12) . . ?
C17B C16B C24B 122.88(14) . . ?
C15B C16B C24B 117.75(14) . . ?
C16B C17B C18B 123.09(13) . . ?
O3B C18B C17B 119.26(12) . . ?
O3B C18B C19B 122.11(11) . . ?
C17B C18B C19B 118.53(12) . . ?
C14B C19B C20B 120.14(11) . . ?
C14B C19B C18B 117.50(11) . . ?
C20B C19B C18B 122.18(12) . . ?
C11B C20B C19B 117.99(12) . . ?
C11B C20B C21B 117.60(11) . . ?
C19B C20B C21B 124.38(11) . . ?
C8B C21B C20B 116.87(11) . . ?
C8B C21B C22B 117.72(12) . . ?
C20B C21B C22B 125.20(10) . . ?
C1B C22B C5B 119.06(11) . . ?
C1B C22B C21B 124.14(11) . . ?
C5B C22B C21B 116.41(11) . . ?
C26B C25B C34B 119.23(12) . . ?
C26B C25B C1B 118.90(12) . . ?
C34B C25B C1B 121.86(10) . . ?
C25B C26B C27B 121.59(13) . . ?
C28B C27B C26B 119.96(12) . . ?
C27B C28B C29B 120.57(13) . . ?
C30B C29B C28B 121.25(13) . . ?
C30B C29B C34B 119.32(12) . . ?
C28B C29B C34B 119.39(12) . . ?
C31B C30B C29B 120.88(14) . . ?
C30B C31B C32B 120.02(14) . . ?
C33B C32B C31B 120.59(13) . . ?
C32B C33B C34B 120.69(13) . . ?
C33B C34B C29B 118.50(12) . . ?
C33B C34B C25B 122.58(12) . . ?
C29B C34B C25B 118.91(11) . . ?

loop_
_geom_bond_atom_site_label_1
_geom_bond_atom_site_label_2
_geom_bond_distance
_geom_bond_site_symmetry_2
_geom_bond_publ_flag
C1A C22A 1.4129(16) . ?
C1A C2A 1.4135(17) . ?
C1A C25A 1.4939(18) . ?
O1A C2A 1.3726(16) . ?
O1A C23A 1.4215(18) . ?
C2A C3A 1.387(2) . ?
O2A C15A 1.225(2) . ?
C3A C4A 1.395(2) . ?
O3A C18A 1.2249(18) . ?
C4A C5A 1.386(2) . ?
C5A C22A 1.4147(19) . ?
C5A C6A 1.5026(18) . ?
C6A C7A 1.524(2) . ?
C7A C8A 1.504(2) . ?
C8A C21A 1.3637(16) . ?
C8A C9A 1.5058(19) . ?
C9A C10A 1.530(2) . ?
C10A C11A 1.5073(19) . ?
C11A C12A 1.395(2) . ?
C11A C20A 1.4092(18) . ?
C12A C13A 1.387(2) . ?
C13A C14A 1.396(2) . ?
C14A C19A 1.4036(19) . ?
C14A C15A 1.489(2) . ?
C15A C16A 1.483(2) . ?
C16A C17A 1.346(2) . ?
C16A C24A 1.501(2) . ?
C17A C18A 1.4798(17) . ?
C18A C19A 1.4850(19) . ?
C19A C20A 1.4102(17) . ?
C20A C21A 1.4841(19) . ?
C21A C22A 1.4892(17) . ?
C25A C26A 1.3808(17) . ?
C25A C34A 1.4284(19) . ?
C26A C27A 1.412(2) . ?
C27A C28A 1.366(2) . ?
C28A C29A 1.421(2) . ?
C29A C30A 1.414(2) . ?
C29A C34A 1.4264(19) . ?
C30A C31A 1.377(2) . ?
C31A C32A 1.413(3) . ?
C32A C33A 1.379(2) . ?
C33A C34A 1.4210(19) . ?
C1B C2B 1.4132(17) . ?
C1B C22B 1.4138(17) . ?
C1B C25B 1.4924(18) . ?
O1B C2B 1.3743(17) . ?
O1B C23B 1.4210(19) . ?
C2B C3B 1.386(2) . ?
O2B C15B 1.226(2) . ?
C3B C4B 1.395(2) . ?
O3B C18B 1.2299(17) . ?
C4B C5B 1.384(2) . ?
C5B C22B 1.4150(19) . ?
C5B C6B 1.4998(19) . ?
C6B C7B 1.518(2) . ?
C7B C8B 1.503(2) . ?
C8B C21B 1.3636(16) . ?
C8B C9B 1.4998(19) . ?
C9B C10B 1.526(2) . ?
C10B C11B 1.5046(19) . ?
C11B C12B 1.393(2) . ?
C11B C20B 1.4099(17) . ?
C12B C13B 1.390(2) . ?
C13B C14B 1.3944(19) . ?
C14B C19B 1.4062(18) . ?
C14B C15B 1.4887(19) . ?
C15B C16B 1.485(2) . ?
C16B C17B 1.343(2) . ?
C16B C24B 1.502(2) . ?
C17B C18B 1.4773(18) . ?
C18B C19B 1.4841(18) . ?
C19B C20B 1.4134(17) . ?
C20B C21B 1.4875(18) . ?
C21B C22B 1.4908(17) . ?
C25B C26B 1.3815(17) . ?
C25B C34B 1.4306(19) . ?
C26B C27B 1.411(2) . ?
C27B C28B 1.367(2) . ?
C28B C29B 1.4236(18) . ?
C29B C30B 1.415(2) . ?
C29B C34B 1.4277(18) . ?
C30B C31B 1.373(2) . ?
C31B C32B 1.411(2) . ?
C32B C33B 1.377(2) . ?
C33B C34B 1.4205(18) . ?

loop_
_geom_torsion_atom_site_label_1
_geom_torsion_atom_site_label_2
_geom_torsion_atom_site_label_3
_geom_torsion_atom_site_label_4
_geom_torsion
_geom_torsion_site_symmetry_1
_geom_torsion_site_symmetry_2
_geom_torsion_site_symmetry_3
_geom_torsion_site_symmetry_4
_geom_torsion_publ_flag
C23A O1A C2A C3A -3.3(2) . . . . ?
C23A O1A C2A C1A 177.08(14) . . . . ?
C22A C1A C2A O1A -177.53(12) . . . . ?
C25A C1A C2A O1A 5.15(18) . . . . ?
C22A C1A C2A C3A 2.8(2) . . . . ?
C25A C1A C2A C3A -174.53(13) . . . . ?
O1A C2A C3A C4A 179.70(14) . . . . ?
C1A C2A C3A C4A -0.7(2) . . . . ?
C2A C3A C4A C5A -2.0(2) . . . . ?
C3A C4A C5A C22A 2.5(2) . . . . ?
C3A C4A C5A C6A -176.14(14) . . . . ?
C4A C5A C6A C7A 132.55(15) . . . . ?
C22A C5A C6A C7A -46.15(17) . . . . ?
C5A C6A C7A C8A 54.63(15) . . . . ?
C6A C7A C8A C21A -24.76(18) . . . . ?
C6A C7A C8A C9A 154.91(13) . . . . ?
C21A C8A C9A C10A -31.69(19) . . . . ?
C7A C8A C9A C10A 148.64(13) . . . . ?
C8A C9A C10A C11A 54.94(16) . . . . ?
C9A C10A C11A C12A 141.36(14) . . . . ?
C9A C10A C11A C20A -36.40(17) . . . . ?
C20A C11A C12A C13A 0.4(2) . . . . ?
C10A C11A C12A C13A -177.32(14) . . . . ?
C11A C12A C13A C14A 4.6(2) . . . . ?
C12A C13A C14A C19A -2.1(2) . . . . ?
C12A C13A C14A C15A 179.71(14) . . . . ?
C13A C14A C15A O2A 3.1(2) . . . . ?
C19A C14A C15A O2A -175.06(17) . . . . ?
C13A C14A C15A C16A -177.80(15) . . . . ?
C19A C14A C15A C16A 4.0(2) . . . . ?
O2A C15A C16A C17A -178.04(18) . . . . ?
C14A C15A C16A C17A 2.9(2) . . . . ?
O2A C15A C16A C24A 2.4(3) . . . . ?
C14A C15A C16A C24A -176.73(15) . . . . ?
C15A C16A C17A C18A -0.2(2) . . . . ?
C24A C16A C17A C18A 179.37(16) . . . . ?
C16A C17A C18A O3A 166.57(15) . . . . ?
C16A C17A C18A C19A -8.9(2) . . . . ?
C13A C14A C19A C20A -5.3(2) . . . . ?
C15A C14A C19A C20A 172.82(13) . . . . ?
C13A C14A C19A C18A 168.97(13) . . . . ?
C15A C14A C19A C18A -12.91(19) . . . . ?
O3A C18A C19A C14A -160.07(13) . . . . ?
C17A C18A C19A C14A 15.25(17) . . . . ?
O3A C18A C19A C20A 14.1(2) . . . . ?
C17A C18A C19A C20A -170.63(12) . . . . ?
C12A C11A C20A C19A -7.7(2) . . . . ?
C10A C11A C20A C19A 170.07(12) . . . . ?
C12A C11A C20A C21A 174.28(13) . . . . ?
C10A C11A C20A C21A -7.93(18) . . . . ?
C14A C19A C20A C11A 10.11(18) . . . . ?
C18A C19A C20A C11A -163.89(12) . . . . ?
C14A C19A C20A C21A -172.01(12) . . . . ?
C18A C19A C20A C21A 13.98(19) . . . . ?
C7A C8A C21A C20A 166.35(12) . . . . ?
C9A C8A C21A C20A -13.3(2) . . . . ?
C7A C8A C21A C22A -17.8(2) . . . . ?
C9A C8A C21A C22A 162.58(13) . . . . ?
C11A C20A C21A C8A 35.08(18) . . . . ?
C19A C20A C21A C8A -142.81(13) . . . . ?
C11A C20A C21A C22A -140.49(13) . . . . ?
C19A C20A C21A C22A 41.6(2) . . . . ?
C2A C1A C22A C5A -2.28(19) . . . . ?
C25A C1A C22A C5A 174.81(12) . . . . ?
C2A C1A C22A C21A 171.15(12) . . . . ?
C25A C1A C22A C21A -11.8(2) . . . . ?
C4A C5A C22A C1A -0.3(2) . . . . ?
C6A C5A C22A C1A 178.42(12) . . . . ?
C4A C5A C22A C21A -174.21(13) . . . . ?
C6A C5A C22A C21A 4.51(19) . . . . ?
C8A C21A C22A C1A -144.36(13) . . . . ?
C20A C21A C22A C1A 31.2(2) . . . . ?
C8A C21A C22A C5A 29.22(19) . . . . ?
C20A C21A C22A C5A -155.25(13) . . . . ?
C22A C1A C25A C26A -111.71(14) . . . . ?
C2A C1A C25A C26A 65.44(16) . . . . ?
C22A C1A C25A C34A 70.00(18) . . . . ?
C2A C1A C25A C34A -112.85(13) . . . . ?
C34A C25A C26A C27A -3.78(19) . . . . ?
C1A C25A C26A C27A 177.88(12) . . . . ?
C25A C26A C27A C28A -0.2(2) . . . . ?
C26A C27A C28A C29A 3.5(2) . . . . ?
C27A C28A C29A C30A 175.53(14) . . . . ?
C27A C28A C29A C34A -2.8(2) . . . . ?
C28A C29A C30A C31A -178.69(15) . . . . ?
C34A C29A C30A C31A -0.4(2) . . . . ?
C29A C30A C31A C32A 0.4(3) . . . . ?
C30A C31A C32A C33A -0.2(3) . . . . ?
C31A C32A C33A C34A -0.1(2) . . . . ?
C32A C33A C34A C29A 0.1(2) . . . . ?
C32A C33A C34A C25A 179.75(13) . . . . ?
C30A C29A C34A C33A 0.08(19) . . . . ?
C28A C29A C34A C33A 178.42(12) . . . . ?
C30A C29A C34A C25A -179.54(12) . . . . ?
C28A C29A C34A C25A -1.19(18) . . . . ?
C26A C25A C34A C33A -175.22(12) . . . . ?
C1A C25A C34A C33A 3.05(18) . . . . ?
C26A C25A C34A C29A 4.39(17) . . . . ?
C1A C25A C34A C29A -177.35(11) . . . . ?
C23B O1B C2B C3B -5.8(2) . . . . ?
C23B O1B C2B C1B 173.29(14) . . . . ?
C22B C1B C2B O1B -178.74(12) . . . . ?
C25B C1B C2B O1B 2.20(18) . . . . ?
C22B C1B C2B C3B 0.4(2) . . . . ?
C25B C1B C2B C3B -178.68(14) . . . . ?
O1B C2B C3B C4B 178.62(15) . . . . ?
C1B C2B C3B C4B -0.4(2) . . . . ?
C2B C3B C4B C5B 0.3(3) . . . . ?
C3B C4B C5B C22B -0.2(2) . . . . ?
C3B C4B C5B C6B -177.47(15) . . . . ?
C4B C5B C6B C7B 131.44(15) . . . . ?
C22B C5B C6B C7B -45.87(17) . . . . ?
C5B C6B C7B C8B 55.24(16) . . . . ?
C6B C7B C8B C21B -27.1(2) . . . . ?
C6B C7B C8B C9B 153.76(14) . . . . ?
C21B C8B C9B C10B -33.4(2) . . . . ?
C7B C8B C9B C10B 145.70(14) . . . . ?
C8B C9B C10B C11B 55.38(17) . . . . ?
C9B C10B C11B C12B 141.93(15) . . . . ?
C9B C10B C11B C20B -36.13(18) . . . . ?
C20B C11B C12B C13B 0.4(2) . . . . ?
C10B C11B C12B C13B -177.57(15) . . . . ?
C11B C12B C13B C14B 3.9(2) . . . . ?
C12B C13B C14B C19B -0.9(2) . . . . ?
C12B C13B C14B C15B -179.41(14) . . . . ?
C13B C14B C15B O2B 2.9(2) . . . . ?
C19B C14B C15B O2B -175.60(16) . . . . ?
C13B C14B C15B C16B -178.32(14) . . . . ?
C19B C14B C15B C16B 3.2(2) . . . . ?
O2B C15B C16B C17B -177.04(17) . . . . ?
C14B C15B C16B C17B 4.2(2) . . . . ?
O2B C15B C16B C24B 3.0(2) . . . . ?
C14B C15B C16B C24B -175.79(15) . . . . ?
C15B C16B C17B C18B -1.2(2) . . . . ?
C24B C16B C17B C18B 178.75(16) . . . . ?
C16B C17B C18B O3B 167.61(15) . . . . ?
C16B C17B C18B C19B -8.7(2) . . . . ?
C13B C14B C19B C20B -6.4(2) . . . . ?
C15B C14B C19B C20B 172.09(13) . . . . ?
C13B C14B C19B C18B 168.76(13) . . . . ?
C15B C14B C19B C18B -12.78(19) . . . . ?
O3B C18B C19B C14B -160.75(13) . . . . ?
C17B C18B C19B C14B 15.43(18) . . . . ?
O3B C18B C19B C20B 14.3(2) . . . . ?
C17B C18B C19B C20B -169.54(12) . . . . ?
C12B C11B C20B C19B -7.6(2) . . . . ?
C10B C11B C20B C19B 170.51(13) . . . . ?
C12B C11B C20B C21B 174.17(13) . . . . ?
C10B C11B C20B C21B -7.77(19) . . . . ?
C14B C19B C20B C11B 10.46(19) . . . . ?
C18B C19B C20B C11B -164.44(12) . . . . ?
C14B C19B C20B C21B -171.39(12) . . . . ?
C18B C19B C20B C21B 13.7(2) . . . . ?
C9B C8B C21B C20B -11.1(2) . . . . ?
C7B C8B C21B C20B 169.74(13) . . . . ?
C9B C8B C21B C22B 163.89(14) . . . . ?
C7B C8B C21B C22B -15.2(2) . . . . ?
C11B C20B C21B C8B 33.61(19) . . . . ?
C19B C20B C21B C8B -144.55(14) . . . . ?
C11B C20B C21B C22B -141.01(13) . . . . ?
C19B C20B C21B C22B 40.8(2) . . . . ?
C2B C1B C22B C5B -0.24(19) . . . . ?
C25B C1B C22B C5B 178.74(12) . . . . ?
C2B C1B C22B C21B 172.39(13) . . . . ?
C25B C1B C22B C21B -8.6(2) . . . . ?
C4B C5B C22B C1B 0.2(2) . . . . ?
C6B C5B C22B C1B 177.50(12) . . . . ?
C4B C5B C22B C21B -173.03(13) . . . . ?
C6B C5B C22B C21B 4.31(19) . . . . ?
C8B C21B C22B C1B -144.90(14) . . . . ?
C20B C21B C22B C1B 29.7(2) . . . . ?
C8B C21B C22B C5B 27.90(19) . . . . ?
C20B C21B C22B C5B -157.52(13) . . . . ?
C2B C1B C25B C26B 65.23(17) . . . . ?
C22B C1B C25B C26B -113.77(14) . . . . ?
C2B C1B C25B C34B -113.68(14) . . . . ?
C22B C1B C25B C34B 67.31(18) . . . . ?
C34B C25B C26B C27B -4.53(19) . . . . ?
C1B C25B C26B C27B 176.53(12) . . . . ?
C25B C26B C27B C28B -0.7(2) . . . . ?
C26B C27B C28B C29B 4.8(2) . . . . ?
C27B C28B C29B C30B 174.08(14) . . . . ?
C27B C28B C29B C34B -3.7(2) . . . . ?
C28B C29B C30B C31B -176.75(15) . . . . ?
C34B C29B C30B C31B 1.0(2) . . . . ?
C29B C30B C31B C32B -0.6(3) . . . . ?
C30B C31B C32B C33B -0.3(3) . . . . ?
C31B C32B C33B C34B 0.8(2) . . . . ?
C32B C33B C34B C29B -0.4(2) . . . . ?
C32B C33B C34B C25B 178.39(14) . . . . ?
C30B C29B C34B C33B -0.53(19) . . . . ?
C28B C29B C34B C33B 177.30(12) . . . . ?
C30B C29B C34B C25B -179.32(13) . . . . ?
C28B C29B C34B C25B -1.50(18) . . . . ?
C26B C25B C34B C33B -173.24(13) . . . . ?
C1B C25B C34B C33B 5.67(19) . . . . ?
C26B C25B C34B C29B 5.51(18) . . . . ?
C1B C25B C34B C29B -175.58(11) . . . . ?
